data_4308114
loop_
_publ_author_name
'Xiaoping Xu'
'Yingming Yao'
'Yong Zhang'
'Qi Shen'

_publ_contact_author_email yaoym@suda.edu.cn
_publ_contact_author_fax 86-512-65880305
_publ_contact_author_name 'Dr. Yingming Yao'
_publ_contact_author_phone 86-512-65882806
_publ_section_title
;
Synthesis, Reactivity, and Structural Characterization of Sodium and
Ytterbium Complexes Containing New Imidazolidine-Bridged Bis(phenolato)
Ligands
;
_journal_name_full 'Inorganic Chemistry'
_journal_page_first 3743
_journal_page_last 3751
_journal_paper_doi 10.1021/ic0701054
_journal_volume 46
_journal_year 2007
_chemical_formula_moiety 'C51 H78 N6 O3 P Yb'
_chemical_formula_sum 'C51 H78 N6 O3 P Yb'
_chemical_formula_weight 1027.20
_chemical_name_systematic
; 
 ? 
;
_space_group_IT_number 61
_symmetry_cell_setting orthorhombic
_symmetry_Int_Tables_number 61
_symmetry_space_group_name_Hall '-P 2ac 2ab'
_symmetry_space_group_name_H-M 'P b c a'
_atom_sites_solution_hydrogens geom
_atom_sites_solution_primary direct
_atom_sites_solution_secondary difmap
_audit_creation_method SHELXL-97
_cell_angle_alpha 90.00
_cell_angle_beta 90.00
_cell_angle_gamma 90.00
_cell_formula_units_Z 16
_cell_length_a 14.1000(5)
_cell_length_b 27.5165(11)
_cell_length_c 54.844(2)
_cell_measurement_reflns_used 48037
_cell_measurement_temperature 153(2)
_cell_measurement_theta_max 25.3
_cell_measurement_theta_min 3.0
_cell_volume 21278.5(14)
_computing_cell_refinement CrystalClear
_computing_data_collection CrystalClear
_computing_data_reduction CrystalStructure
_computing_structure_refinement 'SHELXL-97 (Sheldrick, 1997)'
_computing_structure_solution 'SHELXS-97 (Sheldrick, 1990)'
_diffrn_ambient_temperature 153(2)
_diffrn_detector_area_resol_mean 7.31
_diffrn_measured_fraction_theta_full 0.982
_diffrn_measured_fraction_theta_max 0.982
_diffrn_measurement_device_type 'Rigaku Mercury'
_diffrn_measurement_method \w
_diffrn_radiation_monochromator graphite
_diffrn_radiation_source 'fine-focus sealed tube'
_diffrn_radiation_type MoK\a
_diffrn_radiation_wavelength 0.71070
_diffrn_reflns_av_R_equivalents 0.0734
_diffrn_reflns_av_sigmaI/netI 0.0785
_diffrn_reflns_limit_h_max 16
_diffrn_reflns_limit_h_min -16
_diffrn_reflns_limit_k_max 33
_diffrn_reflns_limit_k_min -33
_diffrn_reflns_limit_l_max 59
_diffrn_reflns_limit_l_min -66
_diffrn_reflns_number 113177
_diffrn_reflns_theta_full 25.35
_diffrn_reflns_theta_max 25.35
_diffrn_reflns_theta_min 3.01
_exptl_absorpt_coefficient_mu 1.832
_exptl_absorpt_correction_T_max 0.8101
_exptl_absorpt_correction_T_min 0.4611
_exptl_absorpt_correction_type multi-scan
_exptl_absorpt_process_details 'Jacobson, R. (1998) Private communication'
_exptl_crystal_colour yellow
_exptl_crystal_density_diffrn 1.283
_exptl_crystal_density_method 'not measured'
_exptl_crystal_description block
_exptl_crystal_F_000 8560
_exptl_crystal_size_max 0.50
_exptl_crystal_size_mid 0.30
_exptl_crystal_size_min 0.12
_refine_diff_density_max 2.862
_refine_diff_density_min -1.432
_refine_diff_density_rms 0.127
_refine_ls_extinction_method none
_refine_ls_goodness_of_fit_ref 1.141
_refine_ls_hydrogen_treatment constr
_refine_ls_matrix_type full
_refine_ls_number_parameters 1154
_refine_ls_number_reflns 19127
_refine_ls_number_restraints 0
_refine_ls_restrained_S_all 1.141
_refine_ls_R_factor_all 0.0797
_refine_ls_R_factor_gt 0.0621
_refine_ls_shift/su_max 0.003
_refine_ls_shift/su_mean 0.000
_refine_ls_structure_factor_coef Fsqd
_refine_ls_weighting_details 'calc w=1/[\s^2^(Fo^2^)+(0.0322P)^2^+81.4805P] where P=(Fo^2^+2Fc^2^)/3'
_refine_ls_weighting_scheme calc
_refine_ls_wR_factor_gt 0.1226
_refine_ls_wR_factor_ref 0.1295
_reflns_number_gt 15937
_reflns_number_total 19127
_reflns_threshold_expression >2sigma(I)
_cod_data_source_file ic0701054-file001_5.cif
_cod_data_source_block complex7
_cod_original_cell_volume 21278.6(14)
_cod_database_code 4308114

loop_
_symmetry_equiv_pos_as_xyz
'x, y, z'
'-x+1/2, y+1/2, z'
'x, -y+1/2, z+1/2'
'-x+1/2, -y, z+1/2'
'-x, -y, -z'
'x-1/2, -y-1/2, -z'
'-x, y-1/2, -z-1/2'
'x-1/2, y, -z-1/2'

loop_
_atom_site_label
_atom_site_type_symbol
_atom_site_fract_x
_atom_site_fract_y
_atom_site_fract_z
_atom_site_U_iso_or_equiv
_atom_site_adp_type
_atom_site_occupancy
_atom_site_symmetry_multiplicity
_atom_site_calc_flag
_atom_site_refinement_flags
_atom_site_disorder_assembly
_atom_site_disorder_group
Yb1 Yb 0.811873(16) 0.517806(9) 0.289758(5) 0.01823(8) Uani 1 1 d . . .
Yb2 Yb 0.343756(19) 0.672643(9) 0.477934(5) 0.02535(9) Uani 1 1 d . . .
P1 P 0.86449(12) 0.58928(6) 0.34493(3) 0.0287(4) Uani 1 1 d . . .
P2 P 0.33622(16) 0.55872(6) 0.44224(4) 0.0442(5) Uani 1 1 d . . .
O1 O 0.6708(3) 0.49924(13) 0.30155(8) 0.0219(9) Uani 1 1 d . . .
O2 O 0.8147(3) 0.58531(13) 0.27184(8) 0.0236(9) Uani 1 1 d . . .
O3 O 0.8288(3) 0.56145(14) 0.32351(8) 0.0277(10) Uani 1 1 d . . .
O4 O 0.2213(3) 0.65884(14) 0.50004(8) 0.0292(10) Uani 1 1 d . . .
O5 O 0.3052(3) 0.70430(14) 0.44465(7) 0.0277(10) Uani 1 1 d . . .
O6 O 0.3281(3) 0.60365(15) 0.45739(8) 0.0342(11) Uani 1 1 d . . .
N1 N 0.7518(3) 0.45967(15) 0.25821(9) 0.0185(10) Uani 1 1 d . . .
N2 N 0.8746(3) 0.50317(15) 0.24781(9) 0.0214(11) Uani 1 1 d . . .
N3 N 0.9660(4) 0.61469(19) 0.33991(12) 0.0428(16) Uani 1 1 d . . .
N4 N 0.8769(4) 0.5536(2) 0.36864(10) 0.0400(14) Uani 1 1 d . . .
N5 N 0.7902(4) 0.63284(18) 0.35158(11) 0.0370(14) Uani 1 1 d . . .
N6 N 0.9421(3) 0.47530(17) 0.30318(9) 0.0268(12) Uani 1 1 d . . .
N7 N 0.3337(3) 0.74441(16) 0.50568(10) 0.0226(11) Uani 1 1 d . . .
N8 N 0.4244(3) 0.75606(17) 0.47409(9) 0.0241(11) Uani 1 1 d . . .
N9 N 0.4263(6) 0.5254(2) 0.44938(14) 0.073(2) Uani 1 1 d . . .
N10 N 0.3396(5) 0.5719(2) 0.41350(11) 0.0529(18) Uani 1 1 d . . .
N11 N 0.2453(6) 0.5238(2) 0.44730(14) 0.071(2) Uani 1 1 d . . .
N12 N 0.4887(4) 0.64357(18) 0.49107(10) 0.0311(12) Uani 1 1 d . . .
C1 C 0.6236(4) 0.4567(2) 0.30302(11) 0.0214(13) Uani 1 1 d . . .
C2 C 0.5785(4) 0.4416(2) 0.32473(12) 0.0268(14) Uani 1 1 d . . .
C3 C 0.5363(4) 0.3956(2) 0.32489(13) 0.0316(16) Uani 1 1 d . . .
H3 H 0.5068 0.3852 0.3396 0.038 Uiso 1 1 calc R . .
C4 C 0.5345(4) 0.36397(19) 0.30514(12) 0.0252(14) Uani 1 1 d . . .
C5 C 0.5758(4) 0.3812(2) 0.28389(12) 0.0233(13) Uani 1 1 d . . .
H5 H 0.5749 0.3612 0.2698 0.028 Uiso 1 1 calc R . .
C6 C 0.6177(4) 0.42602(19) 0.28239(11) 0.0196(12) Uani 1 1 d . . .
C7 C 0.8223(4) 0.6077(2) 0.25039(12) 0.0225(13) Uani 1 1 d . . .
C8 C 0.7715(4) 0.65160(19) 0.24527(11) 0.0220(13) Uani 1 1 d . . .
C9 C 0.7861(4) 0.6737(2) 0.22295(11) 0.0262(14) Uani 1 1 d . . .
H9 H 0.7539 0.7034 0.2199 0.031 Uiso 1 1 calc R . .
C10 C 0.8444(4) 0.6557(2) 0.20464(12) 0.0230(14) Uani 1 1 d . . .
C11 C 0.8892(4) 0.61155(19) 0.20943(10) 0.0199(13) Uani 1 1 d . . .
H11 H 0.9288 0.5976 0.1973 0.024 Uiso 1 1 calc R . .
C12 C 0.8776(4) 0.58759(19) 0.23139(11) 0.0196(13) Uani 1 1 d . . .
C13 C 0.6517(4) 0.4455(2) 0.25825(11) 0.0242(14) Uani 1 1 d . . .
H13A H 0.6417 0.4204 0.2456 0.029 Uiso 1 1 calc R . .
H13B H 0.6128 0.4741 0.2538 0.029 Uiso 1 1 calc R . .
C14 C 0.7744(4) 0.49744(19) 0.24021(11) 0.0206(13) Uani 1 1 d . . .
H14A H 0.7368 0.5274 0.2426 0.025 Uiso 1 1 calc R . .
H14B H 0.7681 0.4858 0.2232 0.025 Uiso 1 1 calc R . .
C15 C 0.8213(4) 0.42150(19) 0.25224(12) 0.0239(14) Uani 1 1 d . . .
H15A H 0.7998 0.4014 0.2383 0.029 Uiso 1 1 calc R . .
H15B H 0.8337 0.4002 0.2664 0.029 Uiso 1 1 calc R . .
C16 C 0.9098(4) 0.45182(19) 0.24550(12) 0.0252(14) Uani 1 1 d . . .
H16A H 0.9628 0.4455 0.2569 0.030 Uiso 1 1 calc R . .
H16B H 0.9311 0.4448 0.2287 0.030 Uiso 1 1 calc R . .
C17 C 0.9301(4) 0.5399(2) 0.23448(11) 0.0226(13) Uani 1 1 d . . .
H17A H 0.9466 0.5270 0.2182 0.027 Uiso 1 1 calc R . .
H17B H 0.9900 0.5460 0.2434 0.027 Uiso 1 1 calc R . .
C18 C 0.5719(5) 0.4749(2) 0.34717(12) 0.0315(15) Uani 1 1 d . . .
C19 C 0.5186(6) 0.4511(3) 0.36850(14) 0.057(2) Uani 1 1 d . . .
H19A H 0.4536 0.4434 0.3634 0.085 Uiso 1 1 calc R . .
H19B H 0.5169 0.4735 0.3824 0.085 Uiso 1 1 calc R . .
H19C H 0.5512 0.4211 0.3733 0.085 Uiso 1 1 calc R . .
C20 C 0.5193(5) 0.5219(2) 0.33991(14) 0.0415(18) Uani 1 1 d . . .
H20A H 0.5531 0.5378 0.3265 0.062 Uiso 1 1 calc R . .
H20B H 0.5166 0.5439 0.3539 0.062 Uiso 1 1 calc R . .
H20C H 0.4547 0.5139 0.3347 0.062 Uiso 1 1 calc R . .
C21 C 0.6708(5) 0.4869(2) 0.35688(13) 0.0372(17) Uani 1 1 d . . .
H21A H 0.7013 0.4570 0.3627 0.056 Uiso 1 1 calc R . .
H21B H 0.6654 0.5100 0.3704 0.056 Uiso 1 1 calc R . .
H21C H 0.7090 0.5012 0.3438 0.056 Uiso 1 1 calc R . .
C22 C 0.4860(5) 0.3137(2) 0.30639(13) 0.0317(16) Uani 1 1 d . . .
C23 C 0.3872(6) 0.3192(3) 0.2953(2) 0.086(4) Uani 1 1 d . . .
H23A H 0.3548 0.2877 0.2955 0.129 Uiso 1 1 calc R . .
H23B H 0.3930 0.3306 0.2784 0.129 Uiso 1 1 calc R . .
H23C H 0.3506 0.3428 0.3048 0.129 Uiso 1 1 calc R . .
C24 C 0.4762(8) 0.2959(3) 0.33205(15) 0.078(3) Uani 1 1 d . . .
H24A H 0.4400 0.2655 0.3322 0.116 Uiso 1 1 calc R . .
H24B H 0.4428 0.3204 0.3418 0.116 Uiso 1 1 calc R . .
H24C H 0.5393 0.2902 0.3390 0.116 Uiso 1 1 calc R . .
C25 C 0.5389(7) 0.2770(3) 0.29126(19) 0.079(3) Uani 1 1 d . . .
H25A H 0.6044 0.2746 0.2971 0.119 Uiso 1 1 calc R . .
H25B H 0.5387 0.2872 0.2741 0.119 Uiso 1 1 calc R . .
H25C H 0.5079 0.2452 0.2927 0.119 Uiso 1 1 calc R . .
C26 C 0.6996(4) 0.6715(2) 0.26362(12) 0.0262(14) Uani 1 1 d . . .
C27 C 0.6528(5) 0.7188(2) 0.25491(14) 0.0453(19) Uani 1 1 d . . .
H27A H 0.7016 0.7437 0.2524 0.068 Uiso 1 1 calc R . .
H27B H 0.6075 0.7301 0.2672 0.068 Uiso 1 1 calc R . .
H27C H 0.6194 0.7129 0.2395 0.068 Uiso 1 1 calc R . .
C28 C 0.7455(5) 0.6814(2) 0.28844(12) 0.0370(17) Uani 1 1 d . . .
H28A H 0.7684 0.6508 0.2954 0.055 Uiso 1 1 calc R . .
H28B H 0.6986 0.6960 0.2994 0.055 Uiso 1 1 calc R . .
H28C H 0.7990 0.7038 0.2864 0.055 Uiso 1 1 calc R . .
C29 C 0.6201(4) 0.6344(2) 0.26703(14) 0.0425(18) Uani 1 1 d . . .
H29A H 0.5906 0.6274 0.2512 0.064 Uiso 1 1 calc R . .
H29B H 0.5723 0.6476 0.2782 0.064 Uiso 1 1 calc R . .
H29C H 0.6463 0.6043 0.2739 0.064 Uiso 1 1 calc R . .
C30 C 0.8591(5) 0.6844(2) 0.18092(13) 0.0342(16) Uani 1 1 d . . .
C31 C 0.7642(6) 0.6937(3) 0.16855(15) 0.062(2) Uani 1 1 d . . .
H31A H 0.7349 0.6626 0.1642 0.094 Uiso 1 1 calc R . .
H31B H 0.7742 0.7131 0.1538 0.094 Uiso 1 1 calc R . .
H31C H 0.7223 0.7114 0.1797 0.094 Uiso 1 1 calc R . .
C32 C 0.9226(6) 0.6573(3) 0.16302(15) 0.064(3) Uani 1 1 d . . .
H32A H 0.9846 0.6515 0.1705 0.097 Uiso 1 1 calc R . .
H32B H 0.9307 0.6769 0.1482 0.097 Uiso 1 1 calc R . .
H32C H 0.8934 0.6262 0.1588 0.097 Uiso 1 1 calc R . .
C33 C 0.9066(7) 0.7326(3) 0.18656(15) 0.064(3) Uani 1 1 d . . .
H33A H 0.8661 0.7516 0.1975 0.095 Uiso 1 1 calc R . .
H33B H 0.9165 0.7507 0.1714 0.095 Uiso 1 1 calc R . .
H33C H 0.9680 0.7267 0.1944 0.095 Uiso 1 1 calc R . .
C34 C 0.9766(5) 0.6465(3) 0.31866(18) 0.065(3) Uani 1 1 d . . .
H34A H 0.9726 0.6805 0.3239 0.097 Uiso 1 1 calc R . .
H34B H 0.9260 0.6396 0.3069 0.097 Uiso 1 1 calc R . .
H34C H 1.0384 0.6406 0.3110 0.097 Uiso 1 1 calc R . .
C35 C 1.0480(5) 0.6124(4) 0.35550(16) 0.067(3) Uani 1 1 d . . .
H35A H 1.1008 0.5975 0.3466 0.101 Uiso 1 1 calc R . .
H35B H 1.0332 0.5928 0.3699 0.101 Uiso 1 1 calc R . .
H35C H 1.0658 0.6453 0.3606 0.101 Uiso 1 1 calc R . .
C36 C 0.9204(6) 0.5053(2) 0.36599(14) 0.0474(19) Uani 1 1 d . . .
H36A H 0.9820 0.5050 0.3742 0.071 Uiso 1 1 calc R . .
H36B H 0.9292 0.4981 0.3486 0.071 Uiso 1 1 calc R . .
H36C H 0.8789 0.4808 0.3733 0.071 Uiso 1 1 calc R . .
C37 C 0.8609(8) 0.5687(4) 0.39319(16) 0.082(3) Uani 1 1 d . . .
H37A H 0.8235 0.5440 0.4017 0.123 Uiso 1 1 calc R . .
H37B H 0.8264 0.5996 0.3932 0.123 Uiso 1 1 calc R . .
H37C H 0.9219 0.5729 0.4015 0.123 Uiso 1 1 calc R . .
C38 C 0.8152(6) 0.6787(3) 0.36316(19) 0.070(3) Uani 1 1 d . . .
H38A H 0.7922 0.7058 0.3531 0.105 Uiso 1 1 calc R . .
H38B H 0.8843 0.6809 0.3648 0.105 Uiso 1 1 calc R . .
H38C H 0.7860 0.6804 0.3794 0.105 Uiso 1 1 calc R . .
C39 C 0.6880(5) 0.6253(2) 0.34954(15) 0.045(2) Uani 1 1 d . . .
H39A H 0.6598 0.6244 0.3659 0.067 Uiso 1 1 calc R . .
H39B H 0.6757 0.5944 0.3412 0.067 Uiso 1 1 calc R . .
H39C H 0.6598 0.6520 0.3402 0.067 Uiso 1 1 calc R . .
C40 C 0.9255(4) 0.4255(2) 0.30633(11) 0.0248(14) Uani 1 1 d . . .
C41 C 0.8363(4) 0.4114(2) 0.31535(12) 0.0249(14) Uani 1 1 d . . .
H41 H 0.7946 0.4354 0.3217 0.030 Uiso 1 1 calc R . .
C42 C 0.8082(5) 0.3631(2) 0.31513(12) 0.0356(17) Uani 1 1 d . . .
H42 H 0.7465 0.3548 0.3207 0.043 Uiso 1 1 calc R . .
C43 C 0.8676(5) 0.3270(2) 0.30701(14) 0.0427(18) Uani 1 1 d . . .
H43 H 0.8483 0.2940 0.3071 0.051 Uiso 1 1 calc R . .
C44 C 0.9567(5) 0.3404(2) 0.29862(14) 0.0402(18) Uani 1 1 d . . .
H44 H 0.9988 0.3159 0.2931 0.048 Uiso 1 1 calc R . .
C45 C 0.9861(4) 0.3882(2) 0.29809(13) 0.0329(16) Uani 1 1 d . . .
H45 H 1.0475 0.3961 0.2921 0.040 Uiso 1 1 calc R . .
C46 C 1.0340(4) 0.4931(2) 0.30671(11) 0.0251(14) Uani 1 1 d . . .
C47 C 1.1003(4) 0.4710(2) 0.32256(12) 0.0318(15) Uani 1 1 d . . .
H47 H 1.0849 0.4408 0.3300 0.038 Uiso 1 1 calc R . .
C48 C 1.1877(5) 0.4924(3) 0.32750(13) 0.0384(17) Uani 1 1 d . . .
H48 H 1.2314 0.4768 0.3381 0.046 Uiso 1 1 calc R . .
C49 C 1.2107(4) 0.5366(2) 0.31689(12) 0.0328(16) Uani 1 1 d . . .
H49 H 1.2698 0.5516 0.3204 0.039 Uiso 1 1 calc R . .
C50 C 1.1479(4) 0.5586(2) 0.30132(12) 0.0293(15) Uani 1 1 d . . .
H50 H 1.1643 0.5885 0.2938 0.035 Uiso 1 1 calc R . .
C51 C 1.0612(4) 0.5376(2) 0.29643(11) 0.0264(14) Uani 1 1 d . . .
H51 H 1.0186 0.5538 0.2858 0.032 Uiso 1 1 calc R . .
C52 C 0.2065(4) 0.6627(2) 0.52416(12) 0.0259(14) Uani 1 1 d . . .
C53 C 0.1689(4) 0.6241(2) 0.53845(13) 0.0296(15) Uani 1 1 d . . .
C54 C 0.1669(4) 0.6296(2) 0.56340(13) 0.0315(16) Uani 1 1 d . . .
H54 H 0.1452 0.6028 0.5728 0.038 Uiso 1 1 calc R . .
C55 C 0.1942(4) 0.6714(2) 0.57582(12) 0.0300(15) Uani 1 1 d . . .
C56 C 0.2222(4) 0.7106(2) 0.56097(12) 0.0301(15) Uani 1 1 d . . .
H56 H 0.2388 0.7406 0.5685 0.036 Uiso 1 1 calc R . .
C57 C 0.2263(4) 0.7069(2) 0.53606(12) 0.0264(14) Uani 1 1 d . . .
C58 C 0.3046(4) 0.7439(2) 0.43024(12) 0.0258(14) Uani 1 1 d . . .
C59 C 0.2286(4) 0.7508(2) 0.41352(11) 0.0266(14) Uani 1 1 d . . .
C60 C 0.2343(4) 0.7902(2) 0.39759(11) 0.0279(14) Uani 1 1 d . . .
H60 H 0.1865 0.7937 0.3855 0.033 Uiso 1 1 calc R . .
C61 C 0.3070(4) 0.8250(2) 0.39856(12) 0.0285(15) Uani 1 1 d . . .
C62 C 0.3751(4) 0.8193(2) 0.41661(11) 0.0288(14) Uani 1 1 d . . .
H62 H 0.4228 0.8434 0.4184 0.035 Uiso 1 1 calc R . .
C63 C 0.3756(4) 0.7797(2) 0.43203(11) 0.0259(14) Uani 1 1 d . . .
C64 C 0.2494(4) 0.7510(2) 0.52122(11) 0.0265(14) Uani 1 1 d . . .
H64A H 0.1944 0.7591 0.5108 0.032 Uiso 1 1 calc R . .
H64B H 0.2604 0.7788 0.5323 0.032 Uiso 1 1 calc R . .
C65 C 0.3376(4) 0.7761(2) 0.48447(11) 0.0242(14) Uani 1 1 d . . .
H65A H 0.3444 0.8108 0.4890 0.029 Uiso 1 1 calc R . .
H65B H 0.2822 0.7719 0.4736 0.029 Uiso 1 1 calc R . .
C66 C 0.4272(4) 0.7537(2) 0.51735(11) 0.0279(14) Uani 1 1 d . . .
H66A H 0.4475 0.7259 0.5275 0.034 Uiso 1 1 calc R . .
H66B H 0.4257 0.7835 0.5275 0.034 Uiso 1 1 calc R . .
C67 C 0.4921(4) 0.7601(2) 0.49505(12) 0.0291(15) Uani 1 1 d . . .
H67A H 0.5238 0.7922 0.4952 0.035 Uiso 1 1 calc R . .
H67B H 0.5409 0.7342 0.4944 0.035 Uiso 1 1 calc R . .
C68 C 0.4540(4) 0.7772(2) 0.45075(12) 0.0301(15) Uani 1 1 d . . .
H68A H 0.5068 0.7576 0.4440 0.036 Uiso 1 1 calc R . .
H68B H 0.4784 0.8104 0.4537 0.036 Uiso 1 1 calc R . .
C69 C 0.1304(5) 0.5773(3) 0.52622(14) 0.0453(19) Uani 1 1 d . . .
C70 C 0.0869(6) 0.5418(3) 0.54503(15) 0.064(3) Uani 1 1 d . . .
H70A H 0.1363 0.5311 0.5564 0.096 Uiso 1 1 calc R . .
H70B H 0.0604 0.5136 0.5365 0.096 Uiso 1 1 calc R . .
H70C H 0.0365 0.5584 0.5541 0.096 Uiso 1 1 calc R . .
C71 C 0.0520(5) 0.5910(3) 0.50813(15) 0.056(2) Uani 1 1 d . . .
H71A H -0.0021 0.6046 0.5170 0.084 Uiso 1 1 calc R . .
H71B H 0.0317 0.5620 0.4992 0.084 Uiso 1 1 calc R . .
H71C H 0.0762 0.6152 0.4966 0.084 Uiso 1 1 calc R . .
C72 C 0.2089(5) 0.5495(2) 0.51317(14) 0.0461(19) Uani 1 1 d . . .
H72A H 0.2344 0.5695 0.4999 0.069 Uiso 1 1 calc R . .
H72B H 0.1831 0.5193 0.5064 0.069 Uiso 1 1 calc R . .
H72C H 0.2596 0.5419 0.5248 0.069 Uiso 1 1 calc R . .
C73 C 0.1963(5) 0.6762(3) 0.60323(13) 0.0401(17) Uani 1 1 d . . .
C74 C 0.2974(5) 0.6892(3) 0.61208(14) 0.052(2) Uani 1 1 d . . .
H74A H 0.3412 0.6630 0.6077 0.078 Uiso 1 1 calc R . .
H74B H 0.2971 0.6934 0.6298 0.078 Uiso 1 1 calc R . .
H74C H 0.3180 0.7195 0.6043 0.078 Uiso 1 1 calc R . .
C75 C 0.1692(6) 0.6280(3) 0.61587(15) 0.062(2) Uani 1 1 d . . .
H75A H 0.1053 0.6183 0.6108 0.093 Uiso 1 1 calc R . .
H75B H 0.1705 0.6324 0.6336 0.093 Uiso 1 1 calc R . .
H75C H 0.2146 0.6026 0.6112 0.093 Uiso 1 1 calc R . .
C76 C 0.1270(6) 0.7151(3) 0.61206(14) 0.056(2) Uani 1 1 d . . .
H76A H 0.1446 0.7466 0.6051 0.083 Uiso 1 1 calc R . .
H76B H 0.1293 0.7170 0.6299 0.083 Uiso 1 1 calc R . .
H76C H 0.0626 0.7065 0.6069 0.083 Uiso 1 1 calc R . .
C77 C 0.1424(4) 0.7168(2) 0.41312(12) 0.0290(15) Uani 1 1 d . . .
C78 C 0.0673(5) 0.7327(2) 0.39444(14) 0.0409(18) Uani 1 1 d . . .
H78A H 0.0444 0.7653 0.3986 0.061 Uiso 1 1 calc R . .
H78B H 0.0142 0.7097 0.3947 0.061 Uiso 1 1 calc R . .
H78C H 0.0956 0.7332 0.3781 0.061 Uiso 1 1 calc R . .
C79 C 0.1726(5) 0.6648(2) 0.40648(13) 0.0382(17) Uani 1 1 d . . .
H79A H 0.2013 0.6646 0.3902 0.057 Uiso 1 1 calc R . .
H79B H 0.1169 0.6435 0.4066 0.057 Uiso 1 1 calc R . .
H79C H 0.2189 0.6530 0.4184 0.057 Uiso 1 1 calc R . .
C80 C 0.0939(5) 0.7166(2) 0.43835(13) 0.0419(18) Uani 1 1 d . . .
H80A H 0.1387 0.7047 0.4507 0.063 Uiso 1 1 calc R . .
H80B H 0.0383 0.6952 0.4379 0.063 Uiso 1 1 calc R . .
H80C H 0.0739 0.7497 0.4425 0.063 Uiso 1 1 calc R . .
C81 C 0.3074(5) 0.8672(2) 0.38025(13) 0.0335(16) Uani 1 1 d . . .
C82 C 0.3828(5) 0.9052(2) 0.38591(13) 0.0442(19) Uani 1 1 d . . .
H82A H 0.3745 0.9170 0.4026 0.066 Uiso 1 1 calc R . .
H82B H 0.3766 0.9325 0.3745 0.066 Uiso 1 1 calc R . .
H82C H 0.4459 0.8907 0.3842 0.066 Uiso 1 1 calc R . .
C83 C 0.2102(5) 0.8932(3) 0.38095(15) 0.048(2) Uani 1 1 d . . .
H83A H 0.1978 0.9050 0.3975 0.071 Uiso 1 1 calc R . .
H83B H 0.1603 0.8703 0.3761 0.071 Uiso 1 1 calc R . .
H83C H 0.2108 0.9207 0.3696 0.071 Uiso 1 1 calc R . .
C84 C 0.3249(6) 0.8476(3) 0.35473(14) 0.053(2) Uani 1 1 d . . .
H84A H 0.3179 0.8740 0.3428 0.079 Uiso 1 1 calc R . .
H84B H 0.2789 0.8219 0.3511 0.079 Uiso 1 1 calc R . .
H84C H 0.3893 0.8343 0.3538 0.079 Uiso 1 1 calc R . .
C85 C 0.4435(8) 0.5140(3) 0.47553(16) 0.084(3) Uani 1 1 d . . .
H85A H 0.4650 0.4803 0.4771 0.127 Uiso 1 1 calc R . .
H85B H 0.3845 0.5184 0.4847 0.127 Uiso 1 1 calc R . .
H85C H 0.4922 0.5359 0.4820 0.127 Uiso 1 1 calc R . .
C86 C 0.5096(8) 0.5207(4) 0.4331(2) 0.097(4) Uani 1 1 d . . .
H86A H 0.5639 0.5376 0.4403 0.146 Uiso 1 1 calc R . .
H86B H 0.4949 0.5352 0.4172 0.146 Uiso 1 1 calc R . .
H86C H 0.5251 0.4863 0.4309 0.146 Uiso 1 1 calc R . .
C87 C 0.3982(6) 0.6123(3) 0.40411(16) 0.064(2) Uani 1 1 d . . .
H87A H 0.4584 0.5994 0.3979 0.096 Uiso 1 1 calc R . .
H87B H 0.4108 0.6355 0.4173 0.096 Uiso 1 1 calc R . .
H87C H 0.3644 0.6288 0.3909 0.096 Uiso 1 1 calc R . .
C88 C 0.3023(8) 0.5398(3) 0.39415(17) 0.079(3) Uani 1 1 d . . .
H88A H 0.2746 0.5596 0.3811 0.119 Uiso 1 1 calc R . .
H88B H 0.2535 0.5184 0.4010 0.119 Uiso 1 1 calc R . .
H88C H 0.3541 0.5200 0.3875 0.119 Uiso 1 1 calc R . .
C89 C 0.1503(7) 0.5452(4) 0.44621(19) 0.084(3) Uani 1 1 d . . .
H89A H 0.1220 0.5384 0.4302 0.127 Uiso 1 1 calc R . .
H89B H 0.1547 0.5804 0.4486 0.127 Uiso 1 1 calc R . .
H89C H 0.1106 0.5310 0.4590 0.127 Uiso 1 1 calc R . .
C90 C 0.2512(12) 0.4693(3) 0.4484(2) 0.133(6) Uani 1 1 d . . .
H90A H 0.2241 0.4579 0.4639 0.199 Uiso 1 1 calc R . .
H90B H 0.3177 0.4592 0.4474 0.199 Uiso 1 1 calc R . .
H90C H 0.2155 0.4553 0.4348 0.199 Uiso 1 1 calc R . .
C91 C 0.5651(5) 0.6363(3) 0.47537(14) 0.0439(18) Uani 1 1 d . . .
C92 C 0.5618(6) 0.6575(3) 0.45215(15) 0.050(2) Uani 1 1 d . . .
H92 H 0.5082 0.6764 0.4477 0.060 Uiso 1 1 calc R . .
C93 C 0.6344(7) 0.6516(3) 0.43560(17) 0.067(3) Uani 1 1 d . . .
H93 H 0.6297 0.6661 0.4199 0.081 Uiso 1 1 calc R . .
C94 C 0.7150(7) 0.6244(4) 0.4417(2) 0.079(3) Uani 1 1 d . . .
H94 H 0.7656 0.6209 0.4304 0.095 Uiso 1 1 calc R . .
C95 C 0.7192(7) 0.6033(3) 0.4640(2) 0.078(3) Uani 1 1 d . . .
H95 H 0.7738 0.5850 0.4683 0.093 Uiso 1 1 calc R . .
C96 C 0.6462(6) 0.6078(3) 0.48077(17) 0.056(2) Uani 1 1 d . . .
H96 H 0.6506 0.5917 0.4960 0.067 Uiso 1 1 calc R . .
C97 C 0.5036(4) 0.6372(2) 0.51613(12) 0.0292(15) Uani 1 1 d . . .
C98 C 0.5864(5) 0.6507(2) 0.52865(13) 0.0363(17) Uani 1 1 d . . .
H98 H 0.6393 0.6622 0.5196 0.044 Uiso 1 1 calc R . .
C99 C 0.5934(5) 0.6476(2) 0.55375(14) 0.0448(19) Uani 1 1 d . . .
H99 H 0.6506 0.6566 0.5617 0.054 Uiso 1 1 calc R . .
C100 C 0.5166(5) 0.6312(3) 0.56731(14) 0.0442(18) Uani 1 1 d . . .
H100 H 0.5209 0.6290 0.5846 0.053 Uiso 1 1 calc R . .
C101 C 0.4352(5) 0.6185(2) 0.55569(14) 0.0436(18) Uani 1 1 d . . .
H101 H 0.3818 0.6084 0.5650 0.052 Uiso 1 1 calc R . .
C102 C 0.4288(5) 0.6200(2) 0.53052(13) 0.0335(16) Uani 1 1 d . . .
H102 H 0.3724 0.6090 0.5228 0.040 Uiso 1 1 calc R . .

loop_
_atom_site_aniso_label
_atom_site_aniso_U_11
_atom_site_aniso_U_22
_atom_site_aniso_U_33
_atom_site_aniso_U_23
_atom_site_aniso_U_13
_atom_site_aniso_U_12
Yb1 0.01893(14) 0.01523(14) 0.02055(16) 0.00133(10) -0.00051(10) -0.00122(10)
Yb2 0.03281(16) 0.02225(15) 0.02100(16) 0.00033(12) -0.00149(11) -0.00138(11)
P1 0.0322(9) 0.0242(8) 0.0297(10) -0.0073(7) -0.0021(8) 0.0017(7)
P2 0.0772(14) 0.0268(9) 0.0287(12) -0.0061(8) -0.0095(10) 0.0036(9)
O1 0.023(2) 0.017(2) 0.026(3) -0.0041(17) 0.0055(18) -0.0037(17)
O2 0.028(2) 0.014(2) 0.029(3) 0.0048(18) 0.0018(18) -0.0011(17)
O3 0.037(2) 0.024(2) 0.023(3) -0.0032(18) 0.0019(19) -0.0051(19)
O4 0.028(2) 0.033(2) 0.026(3) -0.0018(19) -0.0061(19) -0.0017(19)
O5 0.041(3) 0.028(2) 0.014(2) 0.0038(18) -0.0048(19) -0.0115(19)
O6 0.061(3) 0.026(2) 0.016(3) -0.0017(19) 0.000(2) 0.000(2)
N1 0.017(2) 0.016(2) 0.023(3) 0.0021(19) -0.001(2) -0.0010(19)
N2 0.019(2) 0.015(2) 0.030(3) 0.003(2) -0.002(2) 0.000(2)
N3 0.026(3) 0.030(3) 0.073(5) 0.001(3) -0.012(3) -0.003(3)
N4 0.058(4) 0.040(3) 0.022(3) -0.008(3) -0.002(3) 0.013(3)
N5 0.031(3) 0.028(3) 0.052(4) -0.014(3) -0.001(3) 0.006(2)
N6 0.032(3) 0.023(3) 0.025(3) 0.005(2) -0.005(2) 0.002(2)
N7 0.020(2) 0.018(2) 0.029(3) 0.001(2) -0.006(2) -0.001(2)
N8 0.020(2) 0.031(3) 0.021(3) 0.001(2) -0.004(2) -0.004(2)
N9 0.114(7) 0.056(4) 0.050(5) -0.003(4) -0.012(5) 0.038(4)
N10 0.097(5) 0.041(4) 0.021(4) -0.009(3) -0.002(3) 0.009(4)
N11 0.106(6) 0.049(4) 0.058(5) -0.008(4) -0.015(5) -0.020(4)
N12 0.033(3) 0.028(3) 0.032(3) 0.003(2) -0.003(3) 0.004(2)
C1 0.015(3) 0.020(3) 0.029(4) -0.002(3) 0.002(3) 0.002(2)
C2 0.025(3) 0.022(3) 0.034(4) -0.002(3) 0.005(3) -0.004(3)
C3 0.026(3) 0.022(3) 0.047(5) 0.002(3) 0.009(3) -0.005(3)
C4 0.023(3) 0.014(3) 0.039(4) 0.007(3) -0.001(3) 0.000(2)
C5 0.018(3) 0.023(3) 0.028(4) -0.002(3) -0.007(3) 0.003(3)
C6 0.015(3) 0.018(3) 0.026(4) 0.002(2) 0.000(3) 0.001(2)
C7 0.025(3) 0.019(3) 0.024(4) 0.002(3) -0.003(3) -0.006(3)
C8 0.017(3) 0.019(3) 0.030(4) -0.003(3) -0.004(3) 0.001(2)
C9 0.026(3) 0.021(3) 0.032(4) 0.002(3) -0.002(3) -0.001(3)
C10 0.025(3) 0.020(3) 0.024(4) 0.005(3) -0.005(3) -0.007(3)
C11 0.019(3) 0.020(3) 0.021(4) -0.001(2) 0.003(2) -0.008(2)
C12 0.018(3) 0.017(3) 0.024(3) 0.001(2) -0.005(3) -0.002(2)
C13 0.023(3) 0.026(3) 0.025(4) -0.002(3) -0.001(3) -0.001(3)
C14 0.021(3) 0.015(3) 0.027(4) 0.000(2) 0.002(3) 0.001(2)
C15 0.026(3) 0.015(3) 0.031(4) 0.001(3) -0.004(3) -0.003(2)
C16 0.025(3) 0.017(3) 0.034(4) -0.001(3) 0.006(3) 0.003(2)
C17 0.020(3) 0.026(3) 0.022(4) 0.001(3) 0.005(3) -0.001(2)
C18 0.041(4) 0.026(3) 0.028(4) -0.006(3) 0.013(3) -0.008(3)
C19 0.074(6) 0.046(5) 0.050(6) -0.007(4) 0.029(4) -0.021(4)
C20 0.036(4) 0.034(4) 0.054(5) -0.017(3) 0.014(3) 0.001(3)
C21 0.055(4) 0.034(4) 0.023(4) 0.000(3) 0.001(3) 0.000(3)
C22 0.038(4) 0.015(3) 0.042(4) 0.004(3) -0.001(3) -0.008(3)
C23 0.048(5) 0.042(5) 0.169(12) 0.017(6) -0.031(6) -0.014(4)
C24 0.150(10) 0.038(5) 0.045(6) 0.008(4) -0.005(6) -0.040(5)
C25 0.099(7) 0.025(4) 0.115(9) -0.012(4) 0.043(6) -0.019(5)
C26 0.031(3) 0.016(3) 0.032(4) 0.003(3) -0.001(3) 0.000(3)
C27 0.057(5) 0.040(4) 0.039(5) 0.006(3) 0.006(4) 0.024(4)
C28 0.049(4) 0.032(4) 0.030(4) -0.007(3) 0.001(3) 0.002(3)
C29 0.026(3) 0.046(4) 0.055(5) -0.008(4) 0.013(3) 0.007(3)
C30 0.039(4) 0.027(3) 0.037(4) 0.008(3) 0.004(3) -0.011(3)
C31 0.058(5) 0.089(6) 0.040(5) 0.021(5) -0.012(4) -0.007(5)
C32 0.089(7) 0.054(5) 0.049(6) 0.027(4) 0.022(5) 0.013(5)
C33 0.106(7) 0.041(4) 0.044(5) 0.018(4) -0.011(5) -0.041(5)
C34 0.039(4) 0.039(5) 0.116(9) 0.021(5) 0.012(5) -0.007(4)
C35 0.041(4) 0.111(8) 0.050(6) -0.031(5) -0.011(4) -0.003(5)
C36 0.064(5) 0.038(4) 0.040(5) 0.007(3) -0.006(4) 0.012(4)
C37 0.132(9) 0.083(7) 0.031(6) -0.005(5) 0.010(6) 0.024(6)
C38 0.054(5) 0.050(5) 0.105(9) -0.047(5) -0.015(5) 0.010(4)
C39 0.037(4) 0.031(4) 0.066(6) -0.004(4) 0.009(4) -0.001(3)
C40 0.028(3) 0.023(3) 0.024(4) 0.007(3) -0.006(3) 0.002(3)
C41 0.027(3) 0.023(3) 0.025(4) 0.005(3) -0.001(3) 0.003(3)
C42 0.042(4) 0.042(4) 0.023(4) 0.008(3) -0.005(3) -0.010(3)
C43 0.059(5) 0.025(4) 0.044(5) 0.006(3) -0.004(4) -0.002(4)
C44 0.042(4) 0.028(4) 0.050(5) 0.000(3) 0.000(4) 0.015(3)
C45 0.028(3) 0.030(4) 0.040(4) 0.005(3) -0.005(3) 0.006(3)
C46 0.024(3) 0.026(3) 0.025(4) 0.002(3) -0.001(3) 0.001(3)
C47 0.036(4) 0.038(4) 0.022(4) 0.009(3) -0.003(3) 0.000(3)
C48 0.033(4) 0.053(4) 0.029(4) 0.009(3) -0.008(3) 0.002(3)
C49 0.027(3) 0.040(4) 0.032(4) -0.002(3) 0.004(3) -0.009(3)
C50 0.035(4) 0.026(3) 0.028(4) -0.004(3) 0.002(3) -0.006(3)
C51 0.035(4) 0.029(3) 0.016(3) -0.002(3) 0.001(3) 0.003(3)
C52 0.023(3) 0.030(3) 0.024(4) -0.002(3) -0.006(3) 0.001(3)
C53 0.029(3) 0.028(3) 0.032(4) 0.000(3) 0.000(3) -0.010(3)
C54 0.030(3) 0.035(4) 0.029(4) 0.015(3) 0.003(3) -0.006(3)
C55 0.031(3) 0.035(4) 0.024(4) 0.004(3) -0.008(3) -0.003(3)
C56 0.028(3) 0.031(3) 0.032(4) 0.000(3) -0.001(3) 0.001(3)
C57 0.016(3) 0.034(3) 0.029(4) 0.004(3) 0.001(3) 0.004(3)
C58 0.035(4) 0.021(3) 0.021(4) 0.003(3) 0.008(3) 0.001(3)
C59 0.027(3) 0.027(3) 0.025(4) 0.001(3) 0.003(3) -0.001(3)
C60 0.027(3) 0.032(3) 0.024(4) -0.001(3) 0.000(3) -0.003(3)
C61 0.034(4) 0.025(3) 0.027(4) 0.005(3) 0.006(3) 0.002(3)
C62 0.028(3) 0.032(4) 0.026(4) 0.006(3) 0.004(3) 0.000(3)
C63 0.035(3) 0.027(3) 0.016(3) 0.000(3) 0.000(3) -0.006(3)
C64 0.030(3) 0.026(3) 0.024(4) 0.000(3) 0.000(3) 0.005(3)
C65 0.027(3) 0.022(3) 0.023(4) 0.002(3) -0.006(3) -0.005(3)
C66 0.028(3) 0.032(3) 0.024(4) -0.001(3) -0.009(3) -0.004(3)
C67 0.026(3) 0.031(3) 0.030(4) 0.002(3) -0.007(3) -0.007(3)
C68 0.027(3) 0.034(4) 0.029(4) 0.005(3) -0.005(3) -0.005(3)
C69 0.055(5) 0.038(4) 0.043(5) 0.000(3) -0.001(4) -0.018(4)
C70 0.088(6) 0.048(5) 0.056(6) 0.002(4) 0.014(5) -0.041(5)
C71 0.053(5) 0.065(5) 0.051(6) -0.014(4) -0.011(4) -0.022(4)
C72 0.064(5) 0.030(4) 0.044(5) 0.003(3) -0.001(4) -0.005(4)
C73 0.046(4) 0.047(4) 0.027(4) 0.005(3) -0.004(3) -0.011(4)
C74 0.050(5) 0.075(6) 0.031(5) -0.001(4) -0.012(4) 0.000(4)
C75 0.089(6) 0.069(6) 0.028(5) 0.014(4) -0.009(4) -0.014(5)
C76 0.054(5) 0.083(6) 0.030(5) -0.003(4) 0.002(4) 0.005(5)
C77 0.033(3) 0.031(3) 0.023(4) -0.001(3) -0.004(3) -0.008(3)
C78 0.034(4) 0.039(4) 0.050(5) 0.005(3) -0.006(3) -0.009(3)
C79 0.049(4) 0.039(4) 0.027(4) -0.004(3) -0.005(3) -0.003(3)
C80 0.045(4) 0.040(4) 0.040(5) -0.005(3) 0.005(3) -0.018(3)
C81 0.038(4) 0.033(4) 0.029(4) 0.009(3) 0.002(3) -0.004(3)
C82 0.059(5) 0.035(4) 0.038(5) 0.014(3) -0.006(4) -0.015(4)
C83 0.054(5) 0.041(4) 0.048(5) 0.021(4) -0.001(4) 0.003(4)
C84 0.093(6) 0.039(4) 0.026(5) 0.009(3) 0.003(4) -0.006(4)
C85 0.149(10) 0.057(6) 0.048(6) 0.010(5) -0.023(6) 0.034(6)
C86 0.112(9) 0.088(8) 0.092(9) -0.020(6) -0.021(7) 0.047(7)
C87 0.083(6) 0.062(6) 0.047(6) -0.007(4) 0.002(5) -0.001(5)
C88 0.121(9) 0.077(7) 0.040(6) -0.027(5) -0.009(6) 0.001(6)
C89 0.086(7) 0.097(8) 0.071(8) -0.014(6) -0.020(6) -0.041(6)
C90 0.272(18) 0.030(5) 0.096(10) -0.007(5) -0.029(11) -0.041(8)
C91 0.053(5) 0.037(4) 0.041(5) -0.003(3) 0.007(4) 0.004(4)
C92 0.064(5) 0.040(4) 0.047(5) -0.005(4) 0.015(4) 0.005(4)
C93 0.097(7) 0.058(5) 0.047(6) -0.007(4) 0.021(5) -0.001(5)
C94 0.086(7) 0.085(7) 0.066(7) -0.018(6) 0.046(6) 0.009(6)
C95 0.076(7) 0.068(6) 0.090(9) -0.006(6) 0.026(6) 0.038(5)
C96 0.059(5) 0.050(5) 0.058(6) -0.006(4) 0.004(4) 0.015(4)
C97 0.036(3) 0.014(3) 0.038(4) 0.004(3) -0.006(3) 0.011(3)
C98 0.031(4) 0.033(4) 0.046(5) 0.000(3) -0.007(3) 0.006(3)
C99 0.049(4) 0.038(4) 0.047(5) -0.005(3) -0.017(4) 0.006(4)
C100 0.052(5) 0.047(4) 0.034(4) -0.002(3) -0.008(4) 0.006(4)
C101 0.050(4) 0.035(4) 0.045(5) 0.002(3) 0.003(4) 0.008(3)
C102 0.034(4) 0.025(3) 0.042(5) 0.004(3) -0.001(3) 0.006(3)

loop_
_atom_type_symbol
_atom_type_description
_atom_type_scat_dispersion_real
_atom_type_scat_dispersion_imag
_atom_type_scat_source
C C 0.0033 0.0016 'International Tables Vol C Tables 4.2.6.8 and 6.1.1.4'
H H 0.0000 0.0000 'International Tables Vol C Tables 4.2.6.8 and 6.1.1.4'
N N 0.0061 0.0033 'International Tables Vol C Tables 4.2.6.8 and 6.1.1.4'
O O 0.0106 0.0060 'International Tables Vol C Tables 4.2.6.8 and 6.1.1.4'
P P 0.1023 0.0942 'International Tables Vol C Tables 4.2.6.8 and 6.1.1.4'
Yb Yb -0.3850 5.5486 'International Tables Vol C Tables 4.2.6.8 and 6.1.1.4'

loop_
_geom_angle_atom_site_label_1
_geom_angle_atom_site_label_2
_geom_angle_atom_site_label_3
_geom_angle
_geom_angle_site_symmetry_1
_geom_angle_site_symmetry_3
_geom_angle_publ_flag
O2 Yb1 O1 111.56(14) . . ?
O2 Yb1 O3 84.82(15) . . ?
O1 Yb1 O3 88.70(15) . . ?
O2 Yb1 N6 125.76(16) . . ?
O1 Yb1 N6 121.42(16) . . ?
O3 Yb1 N6 85.54(16) . . ?
O2 Yb1 N2 72.85(15) . . ?
O1 Yb1 N2 124.43(15) . . ?
O3 Yb1 N2 144.84(15) . . ?
N6 Yb1 N2 86.00(17) . . ?
O2 Yb1 N1 104.36(15) . . ?
O1 Yb1 N1 75.13(15) . . ?
O3 Yb1 N1 163.41(15) . . ?
N6 Yb1 N1 99.58(16) . . ?
N2 Yb1 N1 51.70(14) . . ?
O2 Yb1 C14 74.28(15) . . ?
O1 Yb1 C14 93.96(15) . . ?
O3 Yb1 C14 158.43(15) . . ?
N6 Yb1 C14 110.89(17) . . ?
N2 Yb1 C14 31.55(15) . . ?
N1 Yb1 C14 31.26(14) . . ?
O2 Yb1 C40 147.27(15) . . ?
O1 Yb1 C40 101.12(15) . . ?
O3 Yb1 C40 98.13(15) . . ?
N6 Yb1 C40 24.11(16) . . ?
N2 Yb1 C40 87.45(15) . . ?
N1 Yb1 C40 81.70(15) . . ?
C14 Yb1 C40 102.33(16) . . ?
O5 Yb2 O4 110.95(16) . . ?
O5 Yb2 O6 83.55(15) . . ?
O4 Yb2 O6 93.19(16) . . ?
O5 Yb2 N12 130.21(18) . . ?
O4 Yb2 N12 118.35(17) . . ?
O6 Yb2 N12 87.13(17) . . ?
O5 Yb2 N7 100.81(16) . . ?
O4 Yb2 N7 75.51(15) . . ?
O6 Yb2 N7 168.68(16) . . ?
N12 Yb2 N7 97.69(17) . . ?
O5 Yb2 N8 70.84(15) . . ?
O4 Yb2 N8 124.11(15) . . ?
O6 Yb2 N8 140.05(16) . . ?
N12 Yb2 N8 86.77(16) . . ?
N7 Yb2 N8 50.85(16) . . ?
O5 Yb2 C65 71.85(16) . . ?
O4 Yb2 C65 94.63(16) . . ?
O6 Yb2 C65 155.38(16) . . ?
N12 Yb2 C65 109.34(17) . . ?
N7 Yb2 C65 30.45(16) . . ?
N8 Yb2 C65 30.44(15) . . ?
O5 Yb2 C52 124.66(16) . . ?
O4 Yb2 C52 18.20(15) . . ?
O6 Yb2 C52 105.62(16) . . ?
N12 Yb2 C52 104.97(17) . . ?
N7 Yb2 C52 63.28(15) . . ?
N8 Yb2 C52 114.10(15) . . ?
C65 Yb2 C52 88.12(16) . . ?
O3 P1 N3 112.8(3) . . ?
O3 P1 N5 109.7(3) . . ?
N3 P1 N5 106.8(3) . . ?
O3 P1 N4 110.8(3) . . ?
N3 P1 N4 107.4(3) . . ?
N5 P1 N4 109.3(3) . . ?
O6 P2 N9 113.3(3) . . ?
O6 P2 N10 111.0(3) . . ?
N9 P2 N10 109.9(4) . . ?
O6 P2 N11 109.5(3) . . ?
N9 P2 N11 104.1(4) . . ?
N10 P2 N11 108.8(4) . . ?
C1 O1 Yb1 132.8(3) . . ?
C7 O2 Yb1 145.4(4) . . ?
P1 O3 Yb1 166.4(3) . . ?
C52 O4 Yb2 131.9(4) . . ?
C58 O5 Yb2 148.2(4) . . ?
P2 O6 Yb2 169.4(3) . . ?
C13 N1 C14 113.5(4) . . ?
C13 N1 C15 116.9(4) . . ?
C14 N1 C15 102.1(4) . . ?
C13 N1 Yb1 119.7(3) . . ?
C14 N1 Yb1 86.5(3) . . ?
C15 N1 Yb1 112.6(3) . . ?
C17 N2 C14 116.1(4) . . ?
C17 N2 C16 115.3(4) . . ?
C14 N2 C16 101.0(4) . . ?
C17 N2 Yb1 122.3(3) . . ?
C14 N2 Yb1 86.5(3) . . ?
C16 N2 Yb1 110.3(3) . . ?
C35 N3 C34 114.7(6) . . ?
C35 N3 P1 126.2(6) . . ?
C34 N3 P1 119.0(5) . . ?
C37 N4 C36 115.0(6) . . ?
C37 N4 P1 123.9(5) . . ?
C36 N4 P1 120.5(5) . . ?
C38 N5 C39 113.3(5) . . ?
C38 N5 P1 125.3(5) . . ?
C39 N5 P1 120.8(4) . . ?
C46 N6 C40 118.7(5) . . ?
C46 N6 Yb1 127.3(4) . . ?
C40 N6 Yb1 113.8(4) . . ?
C65 N7 C64 114.7(4) . . ?
C65 N7 C66 101.9(4) . . ?
C64 N7 C66 116.4(5) . . ?
C65 N7 Yb2 89.1(3) . . ?
C64 N7 Yb2 119.7(3) . . ?
C66 N7 Yb2 110.4(3) . . ?
C65 N8 C68 115.5(5) . . ?
C65 N8 C67 102.0(5) . . ?
C68 N8 C67 117.3(5) . . ?
C65 N8 Yb2 86.3(3) . . ?
C68 N8 Yb2 123.5(4) . . ?
C67 N8 Yb2 106.5(3) . . ?
C86 N9 C85 115.8(8) . . ?
C86 N9 P2 121.8(7) . . ?
C85 N9 P2 118.7(7) . . ?
C87 N10 C88 113.5(7) . . ?
C87 N10 P2 121.6(6) . . ?
C88 N10 P2 123.7(6) . . ?
C89 N11 C90 116.9(9) . . ?
C89 N11 P2 118.5(6) . . ?
C90 N11 P2 123.6(9) . . ?
C91 N12 C97 118.1(5) . . ?
C91 N12 Yb2 122.8(5) . . ?
C97 N12 Yb2 118.8(4) . . ?
O1 C1 C2 121.9(5) . . ?
O1 C1 C6 119.9(5) . . ?
C2 C1 C6 118.2(5) . . ?
C3 C2 C1 117.6(6) . . ?
C3 C2 C18 120.6(6) . . ?
C1 C2 C18 121.8(5) . . ?
C4 C3 C2 124.7(6) . . ?
C4 C3 H3 117.6 . . ?
C2 C3 H3 117.6 . . ?
C5 C4 C3 115.7(5) . . ?
C5 C4 C22 122.0(6) . . ?
C3 C4 C22 122.3(6) . . ?
C6 C5 C4 122.7(6) . . ?
C6 C5 H5 118.7 . . ?
C4 C5 H5 118.7 . . ?
C5 C6 C1 121.0(6) . . ?
C5 C6 C13 120.7(5) . . ?
C1 C6 C13 118.1(5) . . ?
O2 C7 C12 120.9(5) . . ?
O2 C7 C8 121.5(5) . . ?
C12 C7 C8 117.5(5) . . ?
C9 C8 C7 118.1(5) . . ?
C9 C8 C26 121.6(5) . . ?
C7 C8 C26 120.3(5) . . ?
C8 C9 C10 124.8(6) . . ?
C8 C9 H9 117.6 . . ?
C10 C9 H9 117.6 . . ?
C9 C10 C11 116.3(6) . . ?
C9 C10 C30 120.6(5) . . ?
C11 C10 C30 123.1(6) . . ?
C12 C11 C10 121.7(5) . . ?
C12 C11 H11 119.1 . . ?
C10 C11 H11 119.1 . . ?
C11 C12 C7 121.4(5) . . ?
C11 C12 C17 116.9(5) . . ?
C7 C12 C17 121.7(5) . . ?
N1 C13 C6 113.8(5) . . ?
N1 C13 H13A 108.8 . . ?
C6 C13 H13A 108.8 . . ?
N1 C13 H13B 108.8 . . ?
C6 C13 H13B 108.8 . . ?
H13A C13 H13B 107.7 . . ?
N1 C14 N2 95.3(4) . . ?
N1 C14 Yb1 62.2(3) . . ?
N2 C14 Yb1 61.9(3) . . ?
N1 C14 H14A 112.7 . . ?
N2 C14 H14A 112.7 . . ?
Yb1 C14 H14A 79.0 . . ?
N1 C14 H14B 112.7 . . ?
N2 C14 H14B 112.7 . . ?
Yb1 C14 H14B 170.9 . . ?
H14A C14 H14B 110.2 . . ?
N1 C15 C16 101.8(4) . . ?
N1 C15 H15A 111.4 . . ?
C16 C15 H15A 111.4 . . ?
N1 C15 H15B 111.4 . . ?
C16 C15 H15B 111.4 . . ?
H15A C15 H15B 109.3 . . ?
N2 C16 C15 102.7(4) . . ?
N2 C16 H16A 111.2 . . ?
C15 C16 H16A 111.2 . . ?
N2 C16 H16B 111.2 . . ?
C15 C16 H16B 111.2 . . ?
H16A C16 H16B 109.1 . . ?
N2 C17 C12 113.0(4) . . ?
N2 C17 H17A 109.0 . . ?
C12 C17 H17A 109.0 . . ?
N2 C17 H17B 109.0 . . ?
C12 C17 H17B 109.0 . . ?
H17A C17 H17B 107.8 . . ?
C21 C18 C2 110.6(5) . . ?
C21 C18 C19 105.8(6) . . ?
C2 C18 C19 112.6(5) . . ?
C21 C18 C20 110.4(5) . . ?
C2 C18 C20 108.8(5) . . ?
C19 C18 C20 108.5(6) . . ?
C18 C19 H19A 109.5 . . ?
C18 C19 H19B 109.5 . . ?
H19A C19 H19B 109.5 . . ?
C18 C19 H19C 109.5 . . ?
H19A C19 H19C 109.5 . . ?
H19B C19 H19C 109.5 . . ?
C18 C20 H20A 109.5 . . ?
C18 C20 H20B 109.5 . . ?
H20A C20 H20B 109.5 . . ?
C18 C20 H20C 109.5 . . ?
H20A C20 H20C 109.5 . . ?
H20B C20 H20C 109.5 . . ?
C18 C21 H21A 109.5 . . ?
C18 C21 H21B 109.5 . . ?
H21A C21 H21B 109.5 . . ?
C18 C21 H21C 109.5 . . ?
H21A C21 H21C 109.5 . . ?
H21B C21 H21C 109.5 . . ?
C24 C22 C25 110.1(7) . . ?
C24 C22 C23 108.9(7) . . ?
C25 C22 C23 107.3(7) . . ?
C24 C22 C4 112.1(6) . . ?
C25 C22 C4 110.9(6) . . ?
C23 C22 C4 107.3(5) . . ?
C22 C23 H23A 109.5 . . ?
C22 C23 H23B 109.5 . . ?
H23A C23 H23B 109.5 . . ?
C22 C23 H23C 109.5 . . ?
H23A C23 H23C 109.5 . . ?
H23B C23 H23C 109.5 . . ?
C22 C24 H24A 109.5 . . ?
C22 C24 H24B 109.5 . . ?
H24A C24 H24B 109.5 . . ?
C22 C24 H24C 109.5 . . ?
H24A C24 H24C 109.5 . . ?
H24B C24 H24C 109.5 . . ?
C22 C25 H25A 109.5 . . ?
C22 C25 H25B 109.5 . . ?
H25A C25 H25B 109.5 . . ?
C22 C25 H25C 109.5 . . ?
H25A C25 H25C 109.5 . . ?
H25B C25 H25C 109.5 . . ?
C29 C26 C8 109.1(5) . . ?
C29 C26 C28 108.7(6) . . ?
C8 C26 C28 111.6(5) . . ?
C29 C26 C27 106.8(5) . . ?
C8 C26 C27 112.5(5) . . ?
C28 C26 C27 107.8(5) . . ?
C26 C27 H27A 109.5 . . ?
C26 C27 H27B 109.5 . . ?
H27A C27 H27B 109.5 . . ?
C26 C27 H27C 109.5 . . ?
H27A C27 H27C 109.5 . . ?
H27B C27 H27C 109.5 . . ?
C26 C28 H28A 109.5 . . ?
C26 C28 H28B 109.5 . . ?
H28A C28 H28B 109.5 . . ?
C26 C28 H28C 109.5 . . ?
H28A C28 H28C 109.5 . . ?
H28B C28 H28C 109.5 . . ?
C26 C29 H29A 109.5 . . ?
C26 C29 H29B 109.5 . . ?
H29A C29 H29B 109.5 . . ?
C26 C29 H29C 109.5 . . ?
H29A C29 H29C 109.5 . . ?
H29B C29 H29C 109.5 . . ?
C33 C30 C31 109.4(6) . . ?
C33 C30 C32 107.4(6) . . ?
C31 C30 C32 108.2(7) . . ?
C33 C30 C10 109.6(6) . . ?
C31 C30 C10 110.3(5) . . ?
C32 C30 C10 112.0(5) . . ?
C30 C31 H31A 109.5 . . ?
C30 C31 H31B 109.5 . . ?
H31A C31 H31B 109.5 . . ?
C30 C31 H31C 109.5 . . ?
H31A C31 H31C 109.5 . . ?
H31B C31 H31C 109.5 . . ?
C30 C32 H32A 109.5 . . ?
C30 C32 H32B 109.5 . . ?
H32A C32 H32B 109.5 . . ?
C30 C32 H32C 109.5 . . ?
H32A C32 H32C 109.5 . . ?
H32B C32 H32C 109.5 . . ?
C30 C33 H33A 109.5 . . ?
C30 C33 H33B 109.5 . . ?
H33A C33 H33B 109.5 . . ?
C30 C33 H33C 109.5 . . ?
H33A C33 H33C 109.5 . . ?
H33B C33 H33C 109.5 . . ?
N3 C34 H34A 109.5 . . ?
N3 C34 H34B 109.5 . . ?
H34A C34 H34B 109.5 . . ?
N3 C34 H34C 109.5 . . ?
H34A C34 H34C 109.5 . . ?
H34B C34 H34C 109.5 . . ?
N3 C35 H35A 109.5 . . ?
N3 C35 H35B 109.5 . . ?
H35A C35 H35B 109.5 . . ?
N3 C35 H35C 109.5 . . ?
H35A C35 H35C 109.5 . . ?
H35B C35 H35C 109.5 . . ?
N4 C36 H36A 109.5 . . ?
N4 C36 H36B 109.5 . . ?
H36A C36 H36B 109.5 . . ?
N4 C36 H36C 109.5 . . ?
H36A C36 H36C 109.5 . . ?
H36B C36 H36C 109.5 . . ?
N4 C37 H37A 109.5 . . ?
N4 C37 H37B 109.5 . . ?
H37A C37 H37B 109.5 . . ?
N4 C37 H37C 109.5 . . ?
H37A C37 H37C 109.5 . . ?
H37B C37 H37C 109.5 . . ?
N5 C38 H38A 109.5 . . ?
N5 C38 H38B 109.5 . . ?
H38A C38 H38B 109.5 . . ?
N5 C38 H38C 109.5 . . ?
H38A C38 H38C 109.5 . . ?
H38B C38 H38C 109.5 . . ?
N5 C39 H39A 109.5 . . ?
N5 C39 H39B 109.5 . . ?
H39A C39 H39B 109.5 . . ?
N5 C39 H39C 109.5 . . ?
H39A C39 H39C 109.5 . . ?
H39B C39 H39C 109.5 . . ?
N6 C40 C41 117.5(5) . . ?
N6 C40 C45 124.8(6) . . ?
C41 C40 C45 117.1(5) . . ?
N6 C40 Yb1 42.1(3) . . ?
C41 C40 Yb1 82.4(3) . . ?
C45 C40 Yb1 143.7(4) . . ?
C42 C41 C40 121.1(6) . . ?
C42 C41 H41 119.5 . . ?
C40 C41 H41 119.5 . . ?
C43 C42 C41 121.4(6) . . ?
C43 C42 H42 119.3 . . ?
C41 C42 H42 119.3 . . ?
C42 C43 C44 117.9(6) . . ?
C42 C43 H43 121.1 . . ?
C44 C43 H43 121.1 . . ?
C45 C44 C43 122.1(6) . . ?
C45 C44 H44 118.9 . . ?
C43 C44 H44 118.9 . . ?
C44 C45 C40 120.3(6) . . ?
C44 C45 H45 119.8 . . ?
C40 C45 H45 119.8 . . ?
N6 C46 C51 120.3(5) . . ?
N6 C46 C47 123.1(5) . . ?
C51 C46 C47 116.2(6) . . ?
C48 C47 C46 121.5(6) . . ?
C48 C47 H47 119.3 . . ?
C46 C47 H47 119.3 . . ?
C49 C48 C47 119.8(6) . . ?
C49 C48 H48 120.1 . . ?
C47 C48 H48 120.1 . . ?
C50 C49 C48 119.9(6) . . ?
C50 C49 H49 120.1 . . ?
C48 C49 H49 120.1 . . ?
C49 C50 C51 120.6(6) . . ?
C49 C50 H50 119.7 . . ?
C51 C50 H50 119.7 . . ?
C50 C51 C46 122.1(6) . . ?
C50 C51 H51 119.0 . . ?
C46 C51 H51 119.0 . . ?
O4 C52 C57 119.6(5) . . ?
O4 C52 C53 122.7(5) . . ?
C57 C52 C53 117.6(6) . . ?
O4 C52 Yb2 29.9(2) . . ?
C57 C52 Yb2 100.0(4) . . ?
C53 C52 Yb2 136.5(4) . . ?
C54 C53 C52 118.3(6) . . ?
C54 C53 C69 120.9(6) . . ?
C52 C53 C69 120.8(6) . . ?
C53 C54 C55 124.8(6) . . ?
C53 C54 H54 117.6 . . ?
C55 C54 H54 117.6 . . ?
C54 C55 C56 115.3(6) . . ?
C54 C55 C73 124.4(6) . . ?
C56 C55 C73 120.2(6) . . ?
C57 C56 C55 122.1(6) . . ?
C57 C56 H56 119.0 . . ?
C55 C56 H56 119.0 . . ?
C56 C57 C52 121.2(6) . . ?
C56 C57 C64 119.4(6) . . ?
C52 C57 C64 119.4(6) . . ?
O5 C58 C63 121.4(6) . . ?
O5 C58 C59 119.5(5) . . ?
C63 C58 C59 119.1(5) . . ?
C60 C59 C58 117.7(5) . . ?
C60 C59 C77 120.7(5) . . ?
C58 C59 C77 121.6(5) . . ?
C59 C60 C61 123.2(6) . . ?
C59 C60 H60 118.4 . . ?
C61 C60 H60 118.4 . . ?
C62 C61 C60 117.1(6) . . ?
C62 C61 C81 123.3(6) . . ?
C60 C61 C81 119.6(6) . . ?
C63 C62 C61 122.0(6) . . ?
C63 C62 H62 119.0 . . ?
C61 C62 H62 119.0 . . ?
C62 C63 C58 120.4(6) . . ?
C62 C63 C68 117.2(5) . . ?
C58 C63 C68 122.4(5) . . ?
N7 C64 C57 113.0(5) . . ?
N7 C64 H64A 109.0 . . ?
C57 C64 H64A 109.0 . . ?
N7 C64 H64B 109.0 . . ?
C57 C64 H64B 109.0 . . ?
H64A C64 H64B 107.8 . . ?
N7 C65 N8 96.7(4) . . ?
N7 C65 Yb2 60.4(3) . . ?
N8 C65 Yb2 63.3(3) . . ?
N7 C65 H65A 112.4 . . ?
N8 C65 H65A 112.4 . . ?
Yb2 C65 H65A 169.6 . . ?
N7 C65 H65B 112.4 . . ?
N8 C65 H65B 112.4 . . ?
Yb2 C65 H65B 80.3 . . ?
H65A C65 H65B 110.0 . . ?
N7 C66 C67 101.8(5) . . ?
N7 C66 H66A 111.4 . . ?
C67 C66 H66A 111.4 . . ?
N7 C66 H66B 111.4 . . ?
C67 C66 H66B 111.4 . . ?
H66A C66 H66B 109.3 . . ?
N8 C67 C66 102.8(4) . . ?
N8 C67 H67A 111.2 . . ?
C66 C67 H67A 111.2 . . ?
N8 C67 H67B 111.2 . . ?
C66 C67 H67B 111.2 . . ?
H67A C67 H67B 109.1 . . ?
N8 C68 C63 113.7(5) . . ?
N8 C68 H68A 108.8 . . ?
C63 C68 H68A 108.8 . . ?
N8 C68 H68B 108.8 . . ?
C63 C68 H68B 108.8 . . ?
H68A C68 H68B 107.7 . . ?
C72 C69 C71 110.1(7) . . ?
C72 C69 C70 106.6(6) . . ?
C71 C69 C70 107.5(7) . . ?
C72 C69 C53 111.5(6) . . ?
C71 C69 C53 109.1(6) . . ?
C70 C69 C53 112.0(6) . . ?
C69 C70 H70A 109.5 . . ?
C69 C70 H70B 109.5 . . ?
H70A C70 H70B 109.5 . . ?
C69 C70 H70C 109.5 . . ?
H70A C70 H70C 109.5 . . ?
H70B C70 H70C 109.5 . . ?
C69 C71 H71A 109.5 . . ?
C69 C71 H71B 109.5 . . ?
H71A C71 H71B 109.5 . . ?
C69 C71 H71C 109.5 . . ?
H71A C71 H71C 109.5 . . ?
H71B C71 H71C 109.5 . . ?
C69 C72 H72A 109.5 . . ?
C69 C72 H72B 109.5 . . ?
H72A C72 H72B 109.5 . . ?
C69 C72 H72C 109.5 . . ?
H72A C72 H72C 109.5 . . ?
H72B C72 H72C 109.5 . . ?
C55 C73 C76 111.4(6) . . ?
C55 C73 C75 111.5(6) . . ?
C76 C73 C75 107.5(7) . . ?
C55 C73 C74 110.5(6) . . ?
C76 C73 C74 109.2(6) . . ?
C75 C73 C74 106.6(6) . . ?
C73 C74 H74A 109.5 . . ?
C73 C74 H74B 109.5 . . ?
H74A C74 H74B 109.5 . . ?
C73 C74 H74C 109.5 . . ?
H74A C74 H74C 109.5 . . ?
H74B C74 H74C 109.5 . . ?
C73 C75 H75A 109.5 . . ?
C73 C75 H75B 109.5 . . ?
H75A C75 H75B 109.5 . . ?
C73 C75 H75C 109.5 . . ?
H75A C75 H75C 109.5 . . ?
H75B C75 H75C 109.5 . . ?
C73 C76 H76A 109.5 . . ?
C73 C76 H76B 109.5 . . ?
H76A C76 H76B 109.5 . . ?
C73 C76 H76C 109.5 . . ?
H76A C76 H76C 109.5 . . ?
H76B C76 H76C 109.5 . . ?
C59 C77 C78 112.5(5) . . ?
C59 C77 C79 110.6(5) . . ?
C78 C77 C79 107.3(5) . . ?
C59 C77 C80 109.9(5) . . ?
C78 C77 C80 107.1(6) . . ?
C79 C77 C80 109.3(5) . . ?
C77 C78 H78A 109.5 . . ?
C77 C78 H78B 109.5 . . ?
H78A C78 H78B 109.5 . . ?
C77 C78 H78C 109.5 . . ?
H78A C78 H78C 109.5 . . ?
H78B C78 H78C 109.5 . . ?
C77 C79 H79A 109.5 . . ?
C77 C79 H79B 109.5 . . ?
H79A C79 H79B 109.5 . . ?
C77 C79 H79C 109.5 . . ?
H79A C79 H79C 109.5 . . ?
H79B C79 H79C 109.5 . . ?
C77 C80 H80A 109.5 . . ?
C77 C80 H80B 109.5 . . ?
H80A C80 H80B 109.5 . . ?
C77 C80 H80C 109.5 . . ?
H80A C80 H80C 109.5 . . ?
H80B C80 H80C 109.5 . . ?
C84 C81 C82 108.5(6) . . ?
C84 C81 C61 109.5(6) . . ?
C82 C81 C61 112.9(6) . . ?
C84 C81 C83 109.3(6) . . ?
C82 C81 C83 107.2(6) . . ?
C61 C81 C83 109.3(5) . . ?
C81 C82 H82A 109.5 . . ?
C81 C82 H82B 109.5 . . ?
H82A C82 H82B 109.5 . . ?
C81 C82 H82C 109.5 . . ?
H82A C82 H82C 109.5 . . ?
H82B C82 H82C 109.5 . . ?
C81 C83 H83A 109.5 . . ?
C81 C83 H83B 109.5 . . ?
H83A C83 H83B 109.5 . . ?
C81 C83 H83C 109.5 . . ?
H83A C83 H83C 109.5 . . ?
H83B C83 H83C 109.5 . . ?
C81 C84 H84A 109.5 . . ?
C81 C84 H84B 109.5 . . ?
H84A C84 H84B 109.5 . . ?
C81 C84 H84C 109.5 . . ?
H84A C84 H84C 109.5 . . ?
H84B C84 H84C 109.5 . . ?
N9 C85 H85A 109.5 . . ?
N9 C85 H85B 109.5 . . ?
H85A C85 H85B 109.5 . . ?
N9 C85 H85C 109.5 . . ?
H85A C85 H85C 109.5 . . ?
H85B C85 H85C 109.5 . . ?
N9 C86 H86A 109.5 . . ?
N9 C86 H86B 109.5 . . ?
H86A C86 H86B 109.5 . . ?
N9 C86 H86C 109.5 . . ?
H86A C86 H86C 109.5 . . ?
H86B C86 H86C 109.5 . . ?
N10 C87 H87A 109.5 . . ?
N10 C87 H87B 109.5 . . ?
H87A C87 H87B 109.5 . . ?
N10 C87 H87C 109.5 . . ?
H87A C87 H87C 109.5 . . ?
H87B C87 H87C 109.5 . . ?
N10 C88 H88A 109.5 . . ?
N10 C88 H88B 109.5 . . ?
H88A C88 H88B 109.5 . . ?
N10 C88 H88C 109.5 . . ?
H88A C88 H88C 109.5 . . ?
H88B C88 H88C 109.5 . . ?
N11 C89 H89A 109.5 . . ?
N11 C89 H89B 109.5 . . ?
H89A C89 H89B 109.5 . . ?
N11 C89 H89C 109.5 . . ?
H89A C89 H89C 109.5 . . ?
H89B C89 H89C 109.5 . . ?
N11 C90 H90A 109.5 . . ?
N11 C90 H90B 109.5 . . ?
H90A C90 H90B 109.5 . . ?
N11 C90 H90C 109.5 . . ?
H90A C90 H90C 109.5 . . ?
H90B C90 H90C 109.5 . . ?
N12 C91 C92 118.4(7) . . ?
N12 C91 C96 125.1(7) . . ?
C92 C91 C96 116.5(7) . . ?
C93 C92 C91 121.7(8) . . ?
C93 C92 H92 119.2 . . ?
C91 C92 H92 119.2 . . ?
C92 C93 C94 120.6(9) . . ?
C92 C93 H93 119.7 . . ?
C94 C93 H93 119.7 . . ?
C95 C94 C93 118.6(8) . . ?
C95 C94 H94 120.7 . . ?
C93 C94 H94 120.7 . . ?
C94 C95 C96 121.8(9) . . ?
C94 C95 H95 119.1 . . ?
C96 C95 H95 119.1 . . ?
C95 C96 C91 120.7(9) . . ?
C95 C96 H96 119.6 . . ?
C91 C96 H96 119.6 . . ?
C102 C97 N12 118.8(6) . . ?
C102 C97 C98 116.1(6) . . ?
N12 C97 C98 124.9(6) . . ?
C99 C98 C97 122.0(7) . . ?
C99 C98 H98 119.0 . . ?
C97 C98 H98 119.0 . . ?
C98 C99 C100 119.9(7) . . ?
C98 C99 H99 120.1 . . ?
C100 C99 H99 120.1 . . ?
C101 C100 C99 119.4(7) . . ?
C101 C100 H100 120.3 . . ?
C99 C100 H100 120.3 . . ?
C100 C101 C102 120.9(7) . . ?
C100 C101 H101 119.5 . . ?
C102 C101 H101 119.5 . . ?
C101 C102 C97 121.6(7) . . ?
C101 C102 H102 119.2 . . ?
C97 C102 H102 119.2 . . ?

loop_
_geom_bond_atom_site_label_1
_geom_bond_atom_site_label_2
_geom_bond_distance
_geom_bond_site_symmetry_2
_geom_bond_publ_flag
Yb1 O2 2.102(4) . ?
Yb1 O1 2.153(4) . ?
Yb1 O3 2.220(4) . ?
Yb1 N6 2.298(5) . ?
Yb1 N2 2.497(5) . ?
Yb1 N1 2.504(4) . ?
Yb1 C14 2.825(6) . ?
Yb1 C40 3.138(5) . ?
Yb2 O5 2.094(4) . ?
Yb2 O4 2.144(4) . ?
Yb2 O6 2.219(4) . ?
Yb2 N12 2.310(5) . ?
Yb2 N7 2.497(5) . ?
Yb2 N8 2.570(5) . ?
Yb2 C65 2.871(6) . ?
Yb2 C52 3.201(6) . ?
P1 O3 1.490(4) . ?
P1 N3 1.617(6) . ?
P1 N5 1.633(5) . ?
P1 N4 1.638(6) . ?
P2 O6 1.494(4) . ?
P2 N9 1.615(7) . ?
P2 N10 1.618(7) . ?
P2 N11 1.626(8) . ?
O1 C1 1.349(6) . ?
O2 C7 1.332(7) . ?
O4 C52 1.343(7) . ?
O5 C58 1.346(7) . ?
N1 C13 1.464(7) . ?
N1 C14 1.469(7) . ?
N1 C15 1.474(7) . ?
N2 C17 1.474(7) . ?
N2 C14 1.480(7) . ?
N2 C16 1.503(7) . ?
N3 C35 1.440(9) . ?
N3 C34 1.465(10) . ?
N4 C37 1.427(9) . ?
N4 C36 1.471(8) . ?
N5 C38 1.457(8) . ?
N5 C39 1.461(8) . ?
N6 C46 1.398(7) . ?
N6 C40 1.401(7) . ?
N7 C65 1.455(7) . ?
N7 C64 1.474(7) . ?
N7 C66 1.488(7) . ?
N8 C65 1.458(7) . ?
N8 C68 1.467(8) . ?
N8 C67 1.499(7) . ?
N9 C86 1.481(13) . ?
N9 C85 1.488(10) . ?
N10 C87 1.477(10) . ?
N10 C88 1.478(10) . ?
N11 C89 1.464(12) . ?
N11 C90 1.502(10) . ?
N12 C91 1.394(9) . ?
N12 C97 1.401(8) . ?
C1 C2 1.412(8) . ?
C1 C6 1.414(8) . ?
C2 C3 1.399(8) . ?
C2 C18 1.537(8) . ?
C3 C4 1.390(9) . ?
C3 H3 0.9500 . ?
C4 C5 1.386(8) . ?
C4 C22 1.544(8) . ?
C5 C6 1.369(8) . ?
C5 H5 0.9500 . ?
C6 C13 1.507(8) . ?
C7 C12 1.415(8) . ?
C7 C8 1.432(8) . ?
C8 C9 1.382(8) . ?
C8 C26 1.530(8) . ?
C9 C10 1.389(9) . ?
C9 H9 0.9500 . ?
C10 C11 1.394(8) . ?
C10 C30 1.536(9) . ?
C11 C12 1.383(8) . ?
C11 H11 0.9500 . ?
C12 C17 1.515(7) . ?
C13 H13A 0.9900 . ?
C13 H13B 0.9900 . ?
C14 H14A 0.9900 . ?
C14 H14B 0.9900 . ?
C15 C16 1.546(8) . ?
C15 H15A 0.9900 . ?
C15 H15B 0.9900 . ?
C16 H16A 0.9900 . ?
C16 H16B 0.9900 . ?
C17 H17A 0.9900 . ?
C17 H17B 0.9900 . ?
C18 C21 1.528(9) . ?
C18 C19 1.538(9) . ?
C18 C20 1.543(9) . ?
C19 H19A 0.9800 . ?
C19 H19B 0.9800 . ?
C19 H19C 0.9800 . ?
C20 H20A 0.9800 . ?
C20 H20B 0.9800 . ?
C20 H20C 0.9800 . ?
C21 H21A 0.9800 . ?
C21 H21B 0.9800 . ?
C21 H21C 0.9800 . ?
C22 C24 1.496(10) . ?
C22 C25 1.506(10) . ?
C22 C23 1.527(10) . ?
C23 H23A 0.9800 . ?
C23 H23B 0.9800 . ?
C23 H23C 0.9800 . ?
C24 H24A 0.9800 . ?
C24 H24B 0.9800 . ?
C24 H24C 0.9800 . ?
C25 H25A 0.9800 . ?
C25 H25B 0.9800 . ?
C25 H25C 0.9800 . ?
C26 C29 1.529(8) . ?
C26 C28 1.532(9) . ?
C26 C27 1.536(8) . ?
C27 H27A 0.9800 . ?
C27 H27B 0.9800 . ?
C27 H27C 0.9800 . ?
C28 H28A 0.9800 . ?
C28 H28B 0.9800 . ?
C28 H28C 0.9800 . ?
C29 H29A 0.9800 . ?
C29 H29B 0.9800 . ?
C29 H29C 0.9800 . ?
C30 C33 1.519(9) . ?
C30 C31 1.522(10) . ?
C30 C32 1.524(10) . ?
C31 H31A 0.9800 . ?
C31 H31B 0.9800 . ?
C31 H31C 0.9800 . ?
C32 H32A 0.9800 . ?
C32 H32B 0.9800 . ?
C32 H32C 0.9800 . ?
C33 H33A 0.9800 . ?
C33 H33B 0.9800 . ?
C33 H33C 0.9800 . ?
C34 H34A 0.9800 . ?
C34 H34B 0.9800 . ?
C34 H34C 0.9800 . ?
C35 H35A 0.9800 . ?
C35 H35B 0.9800 . ?
C35 H35C 0.9800 . ?
C36 H36A 0.9800 . ?
C36 H36B 0.9800 . ?
C36 H36C 0.9800 . ?
C37 H37A 0.9800 . ?
C37 H37B 0.9800 . ?
C37 H37C 0.9800 . ?
C38 H38A 0.9800 . ?
C38 H38B 0.9800 . ?
C38 H38C 0.9800 . ?
C39 H39A 0.9800 . ?
C39 H39B 0.9800 . ?
C39 H39C 0.9800 . ?
C40 C41 1.407(8) . ?
C40 C45 1.408(8) . ?
C41 C42 1.386(9) . ?
C41 H41 0.9500 . ?
C42 C43 1.373(10) . ?
C42 H42 0.9500 . ?
C43 C44 1.388(10) . ?
C43 H43 0.9500 . ?
C44 C45 1.380(9) . ?
C44 H44 0.9500 . ?
C45 H45 0.9500 . ?
C46 C51 1.401(8) . ?
C46 C47 1.415(8) . ?
C47 C48 1.393(9) . ?
C47 H47 0.9500 . ?
C48 C49 1.386(9) . ?
C48 H48 0.9500 . ?
C49 C50 1.370(9) . ?
C49 H49 0.9500 . ?
C50 C51 1.378(8) . ?
C50 H50 0.9500 . ?
C51 H51 0.9500 . ?
C52 C57 1.408(8) . ?
C52 C53 1.422(9) . ?
C53 C54 1.376(9) . ?
C53 C69 1.552(9) . ?
C54 C55 1.392(9) . ?
C54 H54 0.9500 . ?
C55 C56 1.408(9) . ?
C55 C73 1.509(9) . ?
C56 C57 1.371(9) . ?
C56 H56 0.9500 . ?
C57 C64 1.497(8) . ?
C58 C63 1.408(8) . ?
C58 C59 1.423(9) . ?
C59 C60 1.395(8) . ?
C59 C77 1.534(8) . ?
C60 C61 1.402(8) . ?
C60 H60 0.9500 . ?
C61 C62 1.388(9) . ?
C61 C81 1.537(9) . ?
C62 C63 1.378(8) . ?
C62 H62 0.9500 . ?
C63 C68 1.511(8) . ?
C64 H64A 0.9900 . ?
C64 H64B 0.9900 . ?
C65 H65A 0.9900 . ?
C65 H65B 0.9900 . ?
C66 C67 1.537(9) . ?
C66 H66A 0.9900 . ?
C66 H66B 0.9900 . ?
C67 H67A 0.9900 . ?
C67 H67B 0.9900 . ?
C68 H68A 0.9900 . ?
C68 H68B 0.9900 . ?
C69 C72 1.523(10) . ?
C69 C71 1.533(10) . ?
C69 C70 1.547(10) . ?
C70 H70A 0.9800 . ?
C70 H70B 0.9800 . ?
C70 H70C 0.9800 . ?
C71 H71A 0.9800 . ?
C71 H71B 0.9800 . ?
C71 H71C 0.9800 . ?
C72 H72A 0.9800 . ?
C72 H72B 0.9800 . ?
C72 H72C 0.9800 . ?
C73 C76 1.527(10) . ?
C73 C75 1.546(10) . ?
C73 C74 1.549(9) . ?
C74 H74A 0.9800 . ?
C74 H74B 0.9800 . ?
C74 H74C 0.9800 . ?
C75 H75A 0.9800 . ?
C75 H75B 0.9800 . ?
C75 H75C 0.9800 . ?
C76 H76A 0.9800 . ?
C76 H76B 0.9800 . ?
C76 H76C 0.9800 . ?
C77 C78 1.537(9) . ?
C77 C79 1.538(9) . ?
C77 C80 1.544(9) . ?
C78 H78A 0.9800 . ?
C78 H78B 0.9800 . ?
C78 H78C 0.9800 . ?
C79 H79A 0.9800 . ?
C79 H79B 0.9800 . ?
C79 H79C 0.9800 . ?
C80 H80A 0.9800 . ?
C80 H80B 0.9800 . ?
C80 H80C 0.9800 . ?
C81 C84 1.520(10) . ?
C81 C82 1.524(9) . ?
C81 C83 1.546(9) . ?
C82 H82A 0.9800 . ?
C82 H82B 0.9800 . ?
C82 H82C 0.9800 . ?
C83 H83A 0.9800 . ?
C83 H83B 0.9800 . ?
C83 H83C 0.9800 . ?
C84 H84A 0.9800 . ?
C84 H84B 0.9800 . ?
C84 H84C 0.9800 . ?
C85 H85A 0.9800 . ?
C85 H85B 0.9800 . ?
C85 H85C 0.9800 . ?
C86 H86A 0.9800 . ?
C86 H86B 0.9800 . ?
C86 H86C 0.9800 . ?
C87 H87A 0.9800 . ?
C87 H87B 0.9800 . ?
C87 H87C 0.9800 . ?
C88 H88A 0.9800 . ?
C88 H88B 0.9800 . ?
C88 H88C 0.9800 . ?
C89 H89A 0.9800 . ?
C89 H89B 0.9800 . ?
C89 H89C 0.9800 . ?
C90 H90A 0.9800 . ?
C90 H90B 0.9800 . ?
C90 H90C 0.9800 . ?
C91 C92 1.402(10) . ?
C91 C96 1.417(10) . ?
C92 C93 1.377(11) . ?
C92 H92 0.9500 . ?
C93 C94 1.399(13) . ?
C93 H93 0.9500 . ?
C94 C95 1.359(13) . ?
C94 H94 0.9500 . ?
C95 C96 1.385(12) . ?
C95 H95 0.9500 . ?
C96 H96 0.9500 . ?
C97 C102 1.400(9) . ?
C97 C98 1.404(9) . ?
C98 C99 1.383(10) . ?
C98 H98 0.9500 . ?
C99 C100 1.388(10) . ?
C99 H99 0.9500 . ?
C100 C101 1.359(10) . ?
C100 H100 0.9500 . ?
C101 C102 1.384(10) . ?
C101 H101 0.9500 . ?
C102 H102 0.9500 . ?
